data_9013798
loop_
_publ_author_name
'Demartin, F.'
'Gramaccioli, C. M.'
'Campostrini, I.'

_publ_section_title
;Brontesite, (NH4)3PbCl5, a new product of fumarolic activity from La Fossa
 Crater, Vulcano, Aeolian Islands, Italy Locality: La Fossa Crater, Vulcano,
 Aeolian Islands, Italy
;
_journal_name_full 'The Canadian Mineralogist'
_journal_page_first 1237
_journal_page_last 1243
_journal_paper_doi 10.3749/canmin.47.5.1237
_journal_volume 47
_journal_year 2009
_chemical_formula_sum 'Br0.24 Cl4.86 H12 N2.9 Pb1.09'
_chemical_name_mineral Brontesite
_space_group_IT_number 62
_symmetry_space_group_name_Hall '-P 2ac 2n'
_symmetry_space_group_name_H-M 'P n m a'
_cell_angle_alpha 90
_cell_angle_beta 90
_cell_angle_gamma 90
_cell_length_a 8.4351
_cell_length_b 15.7732
_cell_length_c 8.4446
_cell_formula_units_Z 4
_cell_volume 1123.542
_exptl_crystal_density_diffrn 2.779
_cod_depositor_comments
;
 Correcting the x coordinates of atoms 'N2', 'Pb2' and 'H21' after consulting
 the AMCSD entry 0006299. Marking entry as being related to AMCSD entry 0006299.
;
_cod_original_formula_sum 'Pb1.09 N2.9 Cl4.86 Br.24 H12'
_cod_database_code 9013798

loop_
_symmetry_equiv_pos_as_xyz
x,y,z
x,1/2-y,z
-x,1/2+y,-z
1/2-x,1/2+y,1/2+z
1/2+x,1/2-y,1/2-z
1/2+x,y,1/2-z
1/2-x,-y,1/2+z
-x,-y,-z

loop_
_atom_site_aniso_label
_atom_site_aniso_U_11
_atom_site_aniso_U_22
_atom_site_aniso_U_33
_atom_site_aniso_U_12
_atom_site_aniso_U_13
_atom_site_aniso_U_23
Pb 0.02789 0.02904 0.02946 0.00000 -0.00501 0.00000
N 0.02789 0.02904 0.02946 0.00000 -0.00501 0.00000
N1 0.03330 0.03540 0.03460 0.00000 -0.00500 0.00000
Pb1 0.03330 0.03540 0.03460 0.00000 -0.00500 0.00000
N2 0.05480 0.03480 0.05530 0.00370 0.01170 0.01020
Pb2 0.05480 0.03480 0.05530 0.00370 0.01170 0.01020
Cl1 0.04720 0.04480 0.03890 -0.01750 0.00440 -0.01240
Br1 0.04720 0.04480 0.03890 -0.01750 0.00440 -0.01240
Cl2 0.03850 0.03060 0.03710 -0.00360 -0.00120 0.00130
Cl3 0.02850 0.03170 0.03680 0.00000 0.00280 0.00000

loop_
_atom_site_label
_atom_site_fract_x
_atom_site_fract_y
_atom_site_fract_z
_atom_site_occupancy
_atom_site_U_iso_or_equiv
Pb 0.08521 0.25000 0.84823 0.94000 0.02880
N 0.08521 0.25000 0.84823 0.08000 0.02880
N1 -0.57060 0.25000 1.15150 0.90000 0.03450
Pb1 -0.57060 0.25000 1.15150 0.11000 0.03450
N2 -0.23690 0.45190 1.03750 0.96000 0.04830
Pb2 -0.23690 0.45190 1.03750 0.02000 0.04830
Cl1 -0.05060 0.11727 0.67683 0.93000 0.04360
Br1 -0.05060 0.11727 0.67683 0.12000 0.04360
Cl2 0.11853 0.37741 1.12905 1.00000 0.03540
Cl3 -0.21660 0.25000 0.97949 1.00000 0.03240
H11 -0.50120 0.25000 1.24750 1.00000 0.14000
H12 -0.49510 0.25000 1.05670 1.00000 0.13000
H13 -0.61720 0.31120 1.13650 1.00000 0.13000
H21 -0.28010 0.45040 1.14880 1.00000 0.13000
H22 -0.13210 0.42470 1.03050 1.00000 0.15000
H23 -0.24430 0.50820 0.98840 1.00000 0.11000
H24 -0.31910 0.41290 0.97280 1.00000 0.23000

loop_
_cod_related_entry_id
_cod_related_entry_database
_cod_related_entry_code
1 AMCSD 0006299
